data_8100429
loop_
_publ_author_name
'Mahjoub, A.R.'
'Ramazani, A.'
'Morsali, A.'

_publ_section_title
;
Crystal structure of 2,2'-bis(4,5-dimethylimidazole)-(dithiocyanato)
mercury(II), Hg(C~10~H~14~N~4~)(CNS)~2~
;
_journal_issue 4
_journal_name_full 'Zeitschrift f\"ur Kristallographie - New Crystal Structures'
_journal_page_first 435
_journal_page_last 436
_journal_volume 218
_journal_year 2003
_chemical_formula_structural 'C12 H14 Hg1 N6 S2'
_chemical_formula_sum 'C12 H14 Hg N6 S2'
_chemical_formula_weight 507.00
_space_group_IT_number 2
_symmetry_cell_setting triclinic
_symmetry_space_group_name_Hall '-P 1'
_symmetry_space_group_name_H-M 'P -1'
_cell_angle_alpha 65.57(3)
_cell_angle_beta 72.19(3)
_cell_angle_gamma 88.13(3)
_cell_formula_units_Z 2
_cell_length_a 7.7321(15)
_cell_length_b 10.252(2)
_cell_length_c 11.802(2)
_cell_measurement_temperature 293(2)
_cell_volume 806.3(3)
_diffrn_ambient_temperature 293(2)
_exptl_crystal_density_diffrn 2.088
_cod_depositor_comments
;
The following automatic conversions were performed:
'_symmetry_cell_setting' value 'Triclinic' changed to 'triclinic'
according to '/home/saulius/struct/CIF-dictionaries/cif_core.dic'
dictionary named 'cif_core.dic' version 2.4.1 from 2010-06-29.

Automatic conversion script
Id: cif_fix_enum 1527 2010-12-29 10:47:43Z saulius 
;
_cod_database_code 8100429

loop_
_symmetry_equiv_pos_as_xyz
'x, y, z'
'-x, -y, -z'

loop_
_atom_site_label
_atom_site_type_symbol
_atom_site_fract_x
_atom_site_fract_y
_atom_site_fract_z
_atom_site_U_iso_or_equiv
_atom_site_adp_type
_atom_site_occupancy
_atom_site_symmetry_multiplicity
_atom_site_Wyckoff_symbol
_atom_site_calc_flag
_atom_site_refinement_flags
_atom_site_disorder_assembly
_atom_site_disorder_group
Hg1 Hg 0.32749(4) 0.24935(3) 0.11568(3) 0.04580(12) Uani 1 2 i d . . .
S1 S 0.0266(3) 0.3568(2) 0.1570(2) 0.0499(4) Uani 1 2 i d . . .
S2 S 0.5583(3) 0.3612(2) 0.1551(2) 0.0545(5) Uani 1 2 i d . . .
N1 N 0.2617(8) -0.0029(6) 0.2612(5) 0.0390(11) Uani 1 2 i d . . .
N2 N 0.2153(9) -0.2185(6) 0.2721(5) 0.0421(12) Uani 1 2 i d . . .
N3 N 0.2997(8) 0.1375(6) -0.0076(5) 0.0349(10) Uani 1 2 i d . . .
N4 N 0.2358(8) -0.0621(6) -0.0199(5) 0.0367(11) Uani 1 2 i d . . .
N5 N 0.1659(12) 0.6196(8) 0.1293(8) 0.0624(19) Uani 1 2 i d . . .
N6 N 0.358(2) 0.3279(13) 0.4114(10) 0.109(4) Uani 1 2 i d . . .
C1 C 0.2450(9) -0.0776(7) 0.1962(6) 0.0357(12) Uani 1 2 i d . . .
C2 C 0.2412(10) -0.1021(8) 0.3875(6) 0.0406(14) Uani 1 2 i d . . .
C3 C 0.2125(11) -0.2373(8) 0.3963(7) 0.0438(14) Uani 1 2 i d . . .
C4 C 0.2607(9) -0.0054(7) 0.0584(6) 0.0343(12) Uani 1 2 i d . . .
C5 C 0.2956(9) 0.1724(7) -0.1333(6) 0.0355(12) Uani 1 2 i d . . .
C6 C 0.2590(9) 0.0481(7) -0.1417(6) 0.0378(13) Uani 1 2 i d . . .
C7 C 0.1824(16) -0.3822(9) 0.5072(8) 0.065(2) Uani 1 2 i d . . .
H11A H 0.1859 -0.3725 0.5840 0.097 Uiso 1 2 i calc R . .
H11B H 0.2765 -0.4389 0.4846 0.097 Uiso 1 2 i calc R . .
H11C H 0.0654 -0.4287 0.5247 0.097 Uiso 1 2 i calc R . .
C8 C 0.2514(14) -0.0576(9) 0.4911(7) 0.056(2) Uani 1 2 i d . . .
H10A H 0.2333 -0.1416 0.5722 0.084 Uiso 1 2 i calc R . .
H10B H 0.1583 0.0041 0.5033 0.084 Uiso 1 2 i calc R . .
H10C H 0.3693 -0.0067 0.4645 0.084 Uiso 1 2 i calc R . .
C9 C 0.3301(12) 0.3219(8) -0.2355(8) 0.0527(18) Uani 1 2 i d . . .
H12A H 0.3213 0.3226 -0.3151 0.079 Uiso 1 2 i calc R . .
H12B H 0.4504 0.3619 -0.2515 0.079 Uiso 1 2 i calc R . .
H12C H 0.2412 0.3784 -0.2064 0.079 Uiso 1 2 i calc R . .
C10 C 0.2410(12) 0.0223(9) -0.2535(7) 0.0498(17) Uani 1 2 i d . . .
H13A H 0.2622 0.1125 -0.3296 0.075 Uiso 1 2 i calc R . .
H13B H 0.1202 -0.0220 -0.2300 0.075 Uiso 1 2 i calc R . .
H13C H 0.3291 -0.0401 -0.2726 0.075 Uiso 1 2 i calc R . .
C11 C 0.1101(10) 0.5109(7) 0.1414(7) 0.0411(14) Uani 1 2 i d . . .
C12 C 0.4342(13) 0.3393(9) 0.3075(9) 0.059(2) Uani 1 2 i d . . .
H2A H 0.2005 -0.2866 0.2494 0.036(19) Uiso 1 2 i d R . .
H4A H 0.2091 -0.1528 0.0028 0.029(17) Uiso 1 2 i d R . .

loop_
_atom_site_aniso_label
_atom_site_aniso_U_11
_atom_site_aniso_U_22
_atom_site_aniso_U_33
_atom_site_aniso_U_23
_atom_site_aniso_U_13
_atom_site_aniso_U_12
Hg1 0.06286(19) 0.03373(16) 0.05644(19) -0.02604(13) -0.03059(14) 0.00891(11)
S1 0.0476(8) 0.0367(9) 0.0699(12) -0.0245(8) -0.0221(8) 0.0044(7)
S2 0.0517(9) 0.0534(11) 0.0638(12) -0.0257(10) -0.0237(9) -0.0034(8)
N1 0.056(3) 0.029(3) 0.035(3) -0.012(2) -0.021(2) 0.003(2)
N2 0.069(4) 0.030(3) 0.030(3) -0.013(2) -0.018(3) 0.004(2)
N3 0.052(3) 0.028(2) 0.029(2) -0.014(2) -0.018(2) 0.007(2)
N4 0.056(3) 0.028(2) 0.036(3) -0.018(2) -0.021(2) 0.008(2)
N5 0.097(5) 0.035(3) 0.061(4) -0.024(3) -0.028(4) 0.006(3)
N6 0.189(12) 0.080(7) 0.055(5) -0.029(5) -0.031(6) -0.023(8)
C1 0.052(3) 0.030(3) 0.027(3) -0.013(2) -0.015(2) 0.008(2)
C2 0.055(4) 0.038(3) 0.031(3) -0.014(3) -0.017(3) 0.001(3)
C3 0.064(4) 0.037(3) 0.032(3) -0.015(3) -0.017(3) 0.005(3)
C4 0.048(3) 0.028(3) 0.035(3) -0.016(2) -0.020(3) 0.008(2)
C5 0.047(3) 0.028(3) 0.030(3) -0.009(2) -0.016(3) 0.006(2)
C6 0.054(3) 0.034(3) 0.029(3) -0.016(2) -0.017(3) 0.005(3)
C7 0.110(7) 0.039(4) 0.040(4) -0.008(3) -0.030(4) 0.002(4)
C8 0.091(6) 0.048(4) 0.035(4) -0.019(3) -0.026(4) 0.000(4)
C9 0.074(5) 0.033(3) 0.041(4) -0.005(3) -0.019(3) 0.010(3)
C10 0.071(4) 0.052(4) 0.039(4) -0.025(3) -0.027(3) 0.008(4)
C11 0.056(4) 0.031(3) 0.035(3) -0.012(3) -0.016(3) 0.006(3)
C12 0.083(6) 0.043(4) 0.060(5) -0.020(4) -0.036(4) -0.008(4)

loop_
_geom_bond_atom_site_label_1
_geom_bond_atom_site_label_2
_geom_bond_distance
_geom_bond_site_symmetry_2
_geom_bond_publ_flag
Hg1 N3 2.250(5) . ?
Hg1 N1 2.403(6) . ?
Hg1 S2 2.408(2) . ?
Hg1 S1 2.539(2) . ?
S1 C11 1.643(7) . ?
S2 C12 1.683(10) . ?
N1 C1 1.320(8) . ?
N1 C2 1.376(9) . ?
N2 C1 1.330(8) . ?
N2 C3 1.390(8) . ?
N2 H2A 0.8659 . ?
N3 C4 1.336(8) . ?
N3 C5 1.386(8) . ?
N4 C4 1.338(7) . ?
N4 C6 1.374(8) . ?
N4 H4A 0.8674 . ?
N5 C11 1.145(10) . ?
N6 C12 1.144(14) . ?
N5 S2 3.311(8) 2_665 ?
C1 C4 1.448(8) . ?
C2 C3 1.367(10) . ?
C2 C8 1.494(9) . ?
C3 C7 1.484(10) . ?
C5 C6 1.362(9) . ?
C5 C9 1.475(9) . ?
C6 C10 1.495(8) . ?
C7 H11A 0.9600 . ?
C7 H11B 0.9600 . ?
C7 H11C 0.9600 . ?
C8 H10A 0.9600 . ?
C8 H10B 0.9600 . ?
C8 H10C 0.9600 . ?
C9 H12A 0.9600 . ?
C9 H12B 0.9600 . ?
C9 H12C 0.9600 . ?
C10 H13A 0.9600 . ?
C10 H13B 0.9600 . ?
C10 H13C 0.9600 . ?
